data_4342662
loop_
_publ_author_name
'Rinck, Julia'
'Lan, Yanhua'
'Anson, Christopher E.'
'Powell, Annie K.'

_publ_section_title
;
 [In Process Citation].
;
_journal_issue 7
_journal_name_full 'Inorganic chemistry'
_journal_page_first 3107
_journal_page_last 3117
_journal_paper_doi 10.1021/ic502930p
_journal_volume 54
_journal_year 2015
_chemical_formula_moiety 'C64 H129 Cr3 N3 O27 Y3'
_chemical_formula_sum 'C64 H129 Cr3 N3 O27 Y3'
_chemical_formula_weight 1795.43
_chemical_name_systematic
; 
 ? 
;
_space_group_IT_number 14
_symmetry_cell_setting monoclinic
_symmetry_space_group_name_Hall '-P 2yn'
_symmetry_space_group_name_H-M 'P 1 21/n 1'
_atom_sites_solution_hydrogens geom
_atom_sites_solution_primary direct
_atom_sites_solution_secondary difmap
_audit_creation_method SHELXL-97
_cell_angle_alpha 90.00
_cell_angle_beta 90.581(2)
_cell_angle_gamma 90.00
_cell_formula_units_Z 4
_cell_length_a 16.7040(3)
_cell_length_b 17.6682(5)
_cell_length_c 29.2041(6)
_cell_measurement_reflns_used 24165
_cell_measurement_temperature 180(2)
_cell_measurement_theta_max 26.11
_cell_measurement_theta_min 1.22
_cell_volume 8618.6(3)
_computing_cell_refinement 'X-Area 1.38 (Stoe & Cie GmbH, 2006)'
_computing_data_collection 'WinXpose 1.6.8 (Stoe & Cie GmbH, 2004)'
_computing_data_reduction 'X-Area 1.38 (Stoe & Cie GmbH, 2006)'
_computing_molecular_graphics 'Diamond 2.1 (Crystal Impact, 1998)'
_computing_publication_material 'SHELXTL 6.14 (BrukerAXS Inc., 2003)'
_computing_structure_refinement 'SHELXTL 6.14 (BrukerAXS Inc., 2003)'
_computing_structure_solution 'SHELXTL 6.14 (BrukerAXS Inc., 2003)'
_diffrn_ambient_temperature 180(2)
_diffrn_detector_area_resol_mean 6.667
_diffrn_measured_fraction_theta_full 0.999
_diffrn_measured_fraction_theta_max 0.995
_diffrn_measurement_device_type 'Stoe IPDS II'
_diffrn_measurement_method 'area detector'
_diffrn_radiation_monochromator graphite
_diffrn_radiation_source 'fine-focus sealed tube'
_diffrn_radiation_type MoK\a
_diffrn_radiation_wavelength 0.71073
_diffrn_reflns_av_R_equivalents 0.0713
_diffrn_reflns_av_sigmaI/netI 0.0933
_diffrn_reflns_limit_h_max 20
_diffrn_reflns_limit_h_min -20
_diffrn_reflns_limit_k_max 19
_diffrn_reflns_limit_k_min -21
_diffrn_reflns_limit_l_max 35
_diffrn_reflns_limit_l_min -33
_diffrn_reflns_number 45316
_diffrn_reflns_theta_full 25.00
_diffrn_reflns_theta_max 25.64
_diffrn_reflns_theta_min 1.35
_exptl_absorpt_coefficient_mu 2.432
_exptl_absorpt_correction_T_max 0.664
_exptl_absorpt_correction_T_min 0.519
_exptl_absorpt_correction_type multi-scan
_exptl_absorpt_process_details
;
XPREP in SHELXTL 6.14 (BrukerAXS Inc., 2003)
;
_exptl_crystal_colour pink
_exptl_crystal_density_diffrn 1.384
_exptl_crystal_density_method 'not measured'
_exptl_crystal_description block
_exptl_crystal_F_000 3756
_exptl_crystal_size_max 0.29
_exptl_crystal_size_mid 0.25
_exptl_crystal_size_min 0.21
_refine_diff_density_max 1.057
_refine_diff_density_min -0.866
_refine_diff_density_rms 0.087
_refine_ls_extinction_method none
_refine_ls_goodness_of_fit_ref 0.954
_refine_ls_hydrogen_treatment mixed
_refine_ls_matrix_type full
_refine_ls_number_parameters 909
_refine_ls_number_reflns 16233
_refine_ls_number_restraints 101
_refine_ls_restrained_S_all 0.962
_refine_ls_R_factor_all 0.1227
_refine_ls_R_factor_gt 0.0650
_refine_ls_shift/su_max 0.003
_refine_ls_shift/su_mean 0.000
_refine_ls_structure_factor_coef Fsqd
_refine_ls_weighting_details 'calc w=1/[\s^2^(Fo^2^)+(0.0759P)^2^+0.0000P] where P=(Fo^2^+2Fc^2^)/3'
_refine_ls_weighting_scheme calc
_refine_ls_wR_factor_gt 0.1357
_refine_ls_wR_factor_ref 0.1572
_reflns_number_gt 9352
_reflns_number_total 16233
_reflns_threshold_expression >2sigma(I)
_cod_data_source_file ic502930p_si_002.cif
_cod_data_source_block jr695n
_cod_depositor_comments 'Adding full bibliography for 4342656--4342666.cif.'
_cod_original_sg_symbol_H-M 'P 21/n'
_cod_database_code 4342662

loop_
_symmetry_equiv_pos_as_xyz
'x, y, z'
'-x+1/2, y+1/2, -z+1/2'
'-x, -y, -z'
'x-1/2, -y-1/2, z-1/2'

loop_
_atom_site_label
_atom_site_type_symbol
_atom_site_fract_x
_atom_site_fract_y
_atom_site_fract_z
_atom_site_U_iso_or_equiv
_atom_site_adp_type
_atom_site_occupancy
_atom_site_symmetry_multiplicity
_atom_site_calc_flag
_atom_site_refinement_flags
_atom_site_disorder_assembly
_atom_site_disorder_group
Y1 Y 0.40135(3) 0.29587(4) 0.12574(2) 0.04367(16) Uani 1 1 d . B .
Y2 Y 0.58159(3) 0.30328(4) 0.21567(2) 0.04408(16) Uani 1 1 d . B .
Y3 Y 0.35843(3) 0.29053(4) 0.25865(2) 0.04179(16) Uani 1 1 d . B .
Cr1 Cr 0.58609(5) 0.35896(6) 0.10674(4) 0.0440(3) Uani 1 1 d . . .
Cr2 Cr 0.51691(5) 0.34818(6) 0.31960(4) 0.0463(3) Uani 1 1 d . B .
Cr3 Cr 0.23077(5) 0.34241(6) 0.17615(4) 0.0423(2) Uani 1 1 d . B .
O1 O 0.4454(2) 0.3389(3) 0.20019(15) 0.0426(10) Uani 1 1 d D . .
H1 H 0.441(4) 0.395(2) 0.201(2) 0.051 Uiso 1 1 d D . .
O2 O 0.5410(2) 0.2728(3) 0.13900(15) 0.0427(10) Uani 1 1 d D . .
H2 H 0.557(4) 0.226(2) 0.132(2) 0.051 Uiso 1 1 d D . .
O3 O 0.4962(2) 0.2667(3) 0.27690(15) 0.0434(10) Uani 1 1 d D . .
H3 H 0.506(4) 0.220(2) 0.286(2) 0.052 Uiso 1 1 d D . .
O4 O 0.3089(2) 0.2613(3) 0.18334(15) 0.0435(10) Uani 1 1 d D . .
H4 H 0.293(4) 0.214(2) 0.182(2) 0.052 Uiso 1 1 d D . .
N1 N 0.6184(3) 0.4669(3) 0.08107(19) 0.0501(14) Uani 1 1 d . . .
C1 C 0.6625(5) 0.4999(5) 0.1204(3) 0.069(2) Uani 1 1 d . . .
H1A H 0.6657 0.5555 0.1166 0.082 Uiso 1 1 calc R . .
H1B H 0.7178 0.4797 0.1211 0.082 Uiso 1 1 calc R . .
C2 C 0.6219(6) 0.4817(5) 0.1651(3) 0.073(2) Uani 1 1 d . . .
H2A H 0.6577 0.4949 0.1911 0.088 Uiso 1 1 calc R . .
H2B H 0.5722 0.5118 0.1678 0.088 Uiso 1 1 calc R . .
O5 O 0.6036(2) 0.4044(2) 0.16642(15) 0.0460(10) Uani 1 1 d . . .
C3 C 0.5414(4) 0.5074(4) 0.0720(3) 0.066(2) Uani 1 1 d . . .
H3A H 0.5459 0.5374 0.0435 0.080 Uiso 1 1 calc R . .
H3B H 0.5307 0.5429 0.0975 0.080 Uiso 1 1 calc R . .
C4 C 0.4735(4) 0.4526(5) 0.0674(3) 0.061(2) Uani 1 1 d . . .
H4A H 0.4219 0.4801 0.0685 0.074 Uiso 1 1 calc R . .
H4B H 0.4766 0.4261 0.0376 0.074 Uiso 1 1 calc R . .
O6 O 0.4776(2) 0.4003(3) 0.10289(15) 0.0474(11) Uani 1 1 d . . .
C5 C 0.6677(4) 0.4612(5) 0.0394(2) 0.0599(19) Uani 1 1 d . . .
H5A H 0.6341 0.4392 0.0147 0.072 Uiso 1 1 calc R . .
H5B H 0.7118 0.4250 0.0457 0.072 Uiso 1 1 calc R . .
C6 C 0.7044(4) 0.5345(5) 0.0215(3) 0.064(2) Uani 1 1 d . . .
H6A H 0.7372 0.5583 0.0460 0.077 Uiso 1 1 calc R . .
H6B H 0.6611 0.5703 0.0130 0.077 Uiso 1 1 calc R . .
C7 C 0.7567(5) 0.5192(5) -0.0201(3) 0.075(2) Uani 1 1 d . . .
H7A H 0.7283 0.4838 -0.0409 0.090 Uiso 1 1 calc R . .
H7B H 0.7649 0.5672 -0.0369 0.090 Uiso 1 1 calc R . .
C8 C 0.8382(5) 0.4857(5) -0.0076(3) 0.084(3) Uani 1 1 d . . .
H8A H 0.8686 0.4764 -0.0355 0.127 Uiso 1 1 calc R . .
H8B H 0.8307 0.4380 0.0089 0.127 Uiso 1 1 calc R . .
H8C H 0.8678 0.5214 0.0120 0.127 Uiso 1 1 calc R . .
N2 N 0.5297(3) 0.4533(4) 0.3538(2) 0.0579(15) Uani 1 1 d . B .
C9 C 0.5773(6) 0.5015(5) 0.3226(3) 0.079(3) Uani 1 1 d . . .
H9A H 0.5414 0.5397 0.3084 0.095 Uiso 0.48 1 calc PR A 1
H9B H 0.6181 0.5291 0.3409 0.095 Uiso 0.48 1 calc PR A 1
H9C H 0.6347 0.4976 0.3310 0.095 Uiso 0.52 1 calc PR A 2
H9D H 0.5609 0.5550 0.3262 0.095 Uiso 0.52 1 calc PR A 2
C10A C 0.6174(11) 0.4599(11) 0.2864(7) 0.071(5) Uani 0.48 1 d P B 1
H10A H 0.6289 0.4950 0.2609 0.085 Uiso 0.48 1 calc PR B 1
H10B H 0.6692 0.4407 0.2984 0.085 Uiso 0.48 1 calc PR B 1
C10B C 0.5653(12) 0.4775(10) 0.2724(6) 0.070(5) Uani 0.52 1 d P B 2
H10C H 0.5118 0.4937 0.2613 0.084 Uiso 0.52 1 calc PR B 2
H10D H 0.6063 0.5018 0.2531 0.084 Uiso 0.52 1 calc PR B 2
O7 O 0.5720(2) 0.3988(3) 0.26961(16) 0.0505(11) Uani 1 1 d . . .
C11 C 0.4460(4) 0.4800(5) 0.3588(3) 0.075(2) Uani 1 1 d . . .
H11A H 0.4459 0.5353 0.3640 0.090 Uiso 1 1 calc R B .
H11B H 0.4218 0.4554 0.3858 0.090 Uiso 1 1 calc R . .
C12 C 0.3962(5) 0.4619(5) 0.3165(3) 0.074(2) Uani 1 1 d . B .
H12A H 0.3387 0.4651 0.3240 0.089 Uiso 1 1 calc R . .
H12B H 0.4073 0.4997 0.2923 0.089 Uiso 1 1 calc R . .
O8 O 0.4136(2) 0.3893(3) 0.30006(16) 0.0492(11) Uani 1 1 d . . .
C13 C 0.5698(5) 0.4476(5) 0.3997(3) 0.072(2) Uani 1 1 d . . .
H13A H 0.6258 0.4309 0.3950 0.086 Uiso 1 1 calc R B .
H13B H 0.5426 0.4075 0.4174 0.086 Uiso 1 1 calc R . .
C14 C 0.5713(6) 0.5185(6) 0.4281(3) 0.087(3) Uani 1 1 d . B .
H14A H 0.5160 0.5308 0.4374 0.104 Uiso 1 1 calc R . .
H14B H 0.5911 0.5608 0.4091 0.104 Uiso 1 1 calc R . .
C15 C 0.6240(10) 0.5120(8) 0.4712(4) 0.140(5) Uani 1 1 d . . .
H15A H 0.6106 0.5533 0.4926 0.168 Uiso 1 1 calc R B .
H15B H 0.6133 0.4633 0.4866 0.168 Uiso 1 1 calc R . .
C16 C 0.7126(12) 0.5167(12) 0.4591(7) 0.239(12) Uani 1 1 d . B .
H16A H 0.7451 0.5120 0.4871 0.359 Uiso 1 1 calc R . .
H16B H 0.7235 0.5654 0.4445 0.359 Uiso 1 1 calc R . .
H16C H 0.7260 0.4755 0.4380 0.359 Uiso 1 1 calc R . .
N3 N 0.1716(3) 0.4472(3) 0.17335(18) 0.0460(13) Uani 1 1 d . . .
C17 C 0.1596(4) 0.4652(4) 0.2226(2) 0.0520(17) Uani 1 1 d . . .
H17A H 0.1170 0.4326 0.2353 0.062 Uiso 1 1 calc R . .
H17B H 0.1431 0.5187 0.2260 0.062 Uiso 1 1 calc R . .
C18 C 0.2379(4) 0.4514(4) 0.2482(3) 0.0555(18) Uani 1 1 d . B .
H18A H 0.2734 0.4958 0.2445 0.067 Uiso 1 1 calc R . .
H18B H 0.2271 0.4452 0.2813 0.067 Uiso 1 1 calc R . .
O9 O 0.2768(2) 0.3858(2) 0.23161(15) 0.0454(10) Uani 1 1 d . . .
C19 C 0.2282(4) 0.5011(4) 0.1502(3) 0.0554(18) Uani 1 1 d . . .
H19A H 0.2286 0.5499 0.1670 0.066 Uiso 1 1 calc R . .
H19B H 0.2089 0.5110 0.1186 0.066 Uiso 1 1 calc R . .
C20 C 0.3127(4) 0.4700(4) 0.1486(3) 0.0525(17) Uani 1 1 d . B .
H20A H 0.3439 0.4976 0.1253 0.063 Uiso 1 1 calc R . .
H20B H 0.3394 0.4770 0.1787 0.063 Uiso 1 1 calc R . .
O10 O 0.3098(2) 0.3922(2) 0.13753(15) 0.0449(10) Uani 1 1 d . . .
C21 C 0.0932(3) 0.4447(4) 0.1483(3) 0.0536(18) Uani 1 1 d . . .
H21A H 0.0581 0.4076 0.1637 0.064 Uiso 1 1 calc R . .
H21B H 0.1025 0.4262 0.1168 0.064 Uiso 1 1 calc R . .
C22 C 0.0490(4) 0.5212(4) 0.1454(3) 0.0577(18) Uani 1 1 d . . .
H22A H 0.0311 0.5360 0.1764 0.069 Uiso 1 1 calc R . .
H22B H 0.0863 0.5605 0.1344 0.069 Uiso 1 1 calc R . .
C23 C -0.0224(4) 0.5171(5) 0.1137(3) 0.074(2) Uani 1 1 d . . .
H23A H -0.0582 0.4759 0.1240 0.088 Uiso 1 1 calc R . .
H23B H -0.0039 0.5042 0.0825 0.088 Uiso 1 1 calc R . .
C24 C -0.0697(5) 0.5904(6) 0.1115(4) 0.097(3) Uani 1 1 d . . .
H24A H -0.1136 0.5852 0.0892 0.145 Uiso 1 1 calc R . .
H24B H -0.0344 0.6318 0.1022 0.145 Uiso 1 1 calc R . .
H24C H -0.0918 0.6015 0.1417 0.145 Uiso 1 1 calc R . .
O11 O 0.6977(2) 0.3220(3) 0.10686(16) 0.0544(12) Uani 1 1 d . . .
O12 O 0.7055(2) 0.2790(3) 0.17903(16) 0.0563(13) Uani 1 1 d . . .
C25 C 0.7356(3) 0.2940(4) 0.1416(3) 0.0512(17) Uani 1 1 d . B .
C26 C 0.8246(4) 0.2782(4) 0.1350(3) 0.066(2) Uani 1 1 d D . .
C27A C 0.8448(12) 0.1970(8) 0.1468(8) 0.081(6) Uiso 0.50 1 d PD B 1
H27A H 0.8188 0.1631 0.1247 0.122 Uiso 0.50 1 calc PR B 1
H27B H 0.8257 0.1855 0.1777 0.122 Uiso 0.50 1 calc PR B 1
H27C H 0.9029 0.1899 0.1458 0.122 Uiso 0.50 1 calc PR B 1
C28A C 0.8682(8) 0.3299(8) 0.1718(5) 0.055(3) Uiso 0.50 1 d PD B 1
H28A H 0.8382 0.3289 0.2005 0.083 Uiso 0.50 1 calc PR B 1
H28B H 0.8708 0.3820 0.1604 0.083 Uiso 0.50 1 calc PR B 1
H28C H 0.9225 0.3109 0.1774 0.083 Uiso 0.50 1 calc PR B 1
C29A C 0.8555(8) 0.3071(9) 0.0896(4) 0.061(4) Uiso 0.50 1 d PD B 1
H29A H 0.8316 0.2775 0.0645 0.091 Uiso 0.50 1 calc PR B 1
H29B H 0.9139 0.3020 0.0889 0.091 Uiso 0.50 1 calc PR B 1
H29C H 0.8409 0.3605 0.0859 0.091 Uiso 0.50 1 calc PR B 1
C27B C 0.8498(10) 0.2101(9) 0.1638(7) 0.064(5) Uiso 0.50 1 d PD B 2
H27D H 0.8303 0.1636 0.1492 0.096 Uiso 0.50 1 calc PR B 2
H27E H 0.8269 0.2145 0.1945 0.096 Uiso 0.50 1 calc PR B 2
H27F H 0.9083 0.2085 0.1663 0.096 Uiso 0.50 1 calc PR B 2
C28B C 0.8735(16) 0.3478(13) 0.1433(12) 0.154(11) Uiso 0.50 1 d PD B 2
H28D H 0.8827 0.3737 0.1141 0.231 Uiso 0.50 1 calc PR B 2
H28E H 0.9251 0.3336 0.1571 0.231 Uiso 0.50 1 calc PR B 2
H28F H 0.8449 0.3817 0.1640 0.231 Uiso 0.50 1 calc PR B 2
C29B C 0.8353(14) 0.2483(15) 0.0858(6) 0.118(8) Uiso 0.50 1 d PD B 2
H29D H 0.7911 0.2140 0.0780 0.177 Uiso 0.50 1 calc PR B 2
H29E H 0.8862 0.2210 0.0838 0.177 Uiso 0.50 1 calc PR B 2
H29F H 0.8354 0.2910 0.0644 0.177 Uiso 0.50 1 calc PR B 2
O13 O 0.5747(2) 0.3127(3) 0.04556(16) 0.0521(12) Uani 1 1 d . . .
O14 O 0.4495(2) 0.2668(3) 0.05041(16) 0.0569(12) Uani 1 1 d . . .
C30 C 0.5137(4) 0.2767(4) 0.0296(2) 0.0508(17) Uani 1 1 d . B .
C31 C 0.5231(4) 0.2426(5) -0.0178(3) 0.068(2) Uani 1 1 d D . .
C32A C 0.5888(11) 0.1808(10) -0.0105(8) 0.077(6) Uiso 0.50 1 d PD B 1
H32A H 0.5665 0.1387 0.0072 0.115 Uiso 0.50 1 calc PR B 1
H32B H 0.6343 0.2027 0.0063 0.115 Uiso 0.50 1 calc PR B 1
H32C H 0.6067 0.1622 -0.0403 0.115 Uiso 0.50 1 calc PR B 1
C33A C 0.4497(9) 0.1952(11) -0.0324(7) 0.082(5) Uiso 0.50 1 d PD B 1
H33A H 0.4038 0.2288 -0.0376 0.124 Uiso 0.50 1 calc PR B 1
H33B H 0.4369 0.1590 -0.0082 0.124 Uiso 0.50 1 calc PR B 1
H33C H 0.4616 0.1678 -0.0607 0.124 Uiso 0.50 1 calc PR B 1
C34A C 0.551(2) 0.2964(19) -0.0545(10) 0.161(16) Uiso 0.50 1 d PD B 1
H34A H 0.5107 0.3357 -0.0595 0.242 Uiso 0.50 1 calc PR B 1
H34B H 0.5596 0.2685 -0.0830 0.242 Uiso 0.50 1 calc PR B 1
H34C H 0.6016 0.3200 -0.0447 0.242 Uiso 0.50 1 calc PR B 1
C32B C 0.5622(15) 0.1655(11) -0.0153(10) 0.113(10) Uiso 0.50 1 d PD B 2
H32D H 0.5214 0.1261 -0.0193 0.169 Uiso 0.50 1 calc PR B 2
H32E H 0.5886 0.1593 0.0146 0.169 Uiso 0.50 1 calc PR B 2
H32F H 0.6020 0.1611 -0.0396 0.169 Uiso 0.50 1 calc PR B 2
C33B C 0.4437(8) 0.2491(12) -0.0440(6) 0.083(5) Uiso 0.50 1 d PD B 2
H33D H 0.4207 0.2994 -0.0389 0.124 Uiso 0.50 1 calc PR B 2
H33E H 0.4066 0.2103 -0.0330 0.124 Uiso 0.50 1 calc PR B 2
H33F H 0.4530 0.2417 -0.0768 0.124 Uiso 0.50 1 calc PR B 2
C34B C 0.5781(10) 0.2961(9) -0.0459(6) 0.056(4) Uiso 0.50 1 d PD B 2
H34D H 0.5481 0.3415 -0.0547 0.085 Uiso 0.50 1 calc PR B 2
H34E H 0.5961 0.2698 -0.0735 0.085 Uiso 0.50 1 calc PR B 2
H34F H 0.6246 0.3105 -0.0272 0.085 Uiso 0.50 1 calc PR B 2
O15 O 0.6200(2) 0.3072(3) 0.34261(16) 0.0564(12) Uani 1 1 d . . .
O16 O 0.6718(2) 0.2708(3) 0.27577(18) 0.0596(13) Uani 1 1 d . . .
C35 C 0.6766(4) 0.2814(5) 0.3176(3) 0.0567(19) Uani 1 1 d . B .
C36 C 0.7563(4) 0.2634(5) 0.3427(3) 0.068(2) Uani 1 1 d D . .
C37A C 0.7415(8) 0.2096(8) 0.3807(5) 0.065(4) Uiso 0.62 1 d PD B 1
H37A H 0.7101 0.2347 0.4045 0.097 Uiso 0.62 1 calc PR B 1
H37B H 0.7928 0.1929 0.3938 0.097 Uiso 0.62 1 calc PR B 1
H37C H 0.7119 0.1656 0.3690 0.097 Uiso 0.62 1 calc PR B 1
C38A C 0.7803(10) 0.3374(9) 0.3700(6) 0.105(5) Uiso 0.62 1 d PD B 1
H38A H 0.7324 0.3595 0.3838 0.157 Uiso 0.62 1 calc PR B 1
H38B H 0.8043 0.3740 0.3490 0.157 Uiso 0.62 1 calc PR B 1
H38C H 0.8191 0.3245 0.3942 0.157 Uiso 0.62 1 calc PR B 1
C39A C 0.8230(9) 0.2493(11) 0.3118(6) 0.106(5) Uiso 0.62 1 d PD B 1
H39A H 0.8529 0.2964 0.3071 0.159 Uiso 0.62 1 calc PR B 1
H39B H 0.8023 0.2310 0.2823 0.159 Uiso 0.62 1 calc PR B 1
H39C H 0.8587 0.2111 0.3252 0.159 Uiso 0.62 1 calc PR B 1
C37B C 0.7449(13) 0.2402(15) 0.3910(6) 0.067(6) Uiso 0.38 1 d PD B 2
H37D H 0.7149 0.2795 0.4072 0.101 Uiso 0.38 1 calc PR B 2
H37E H 0.7973 0.2334 0.4059 0.101 Uiso 0.38 1 calc PR B 2
H37F H 0.7151 0.1925 0.3919 0.101 Uiso 0.38 1 calc PR B 2
C38B C 0.8131(10) 0.3257(10) 0.3315(8) 0.064(5) Uiso 0.38 1 d PD B 2
H38D H 0.7973 0.3718 0.3478 0.096 Uiso 0.38 1 calc PR B 2
H38E H 0.8119 0.3351 0.2984 0.096 Uiso 0.38 1 calc PR B 2
H38F H 0.8673 0.3112 0.3410 0.096 Uiso 0.38 1 calc PR B 2
C39B C 0.7930(11) 0.1927(10) 0.3166(7) 0.062(5) Uiso 0.38 1 d PD B 2
H39D H 0.7495 0.1598 0.3058 0.093 Uiso 0.38 1 calc PR B 2
H39E H 0.8279 0.1643 0.3376 0.093 Uiso 0.38 1 calc PR B 2
H39F H 0.8241 0.2103 0.2905 0.093 Uiso 0.38 1 calc PR B 2
O17 O 0.4632(2) 0.3015(3) 0.37293(15) 0.0520(11) Uani 1 1 d . . .
O18 O 0.3550(3) 0.2537(3) 0.33619(16) 0.0538(12) Uani 1 1 d . . .
C40 C 0.3927(4) 0.2694(4) 0.3722(2) 0.0510(17) Uani 1 1 d . B .
C41 C 0.3534(4) 0.2570(4) 0.4180(2) 0.0555(18) Uani 1 1 d . . .
C42 C 0.3011(6) 0.1869(6) 0.4159(3) 0.094(3) Uani 1 1 d . B .
H42A H 0.2630 0.1915 0.3903 0.142 Uiso 1 1 calc R . .
H42B H 0.2718 0.1818 0.4446 0.142 Uiso 1 1 calc R . .
H42C H 0.3348 0.1422 0.4114 0.142 Uiso 1 1 calc R . .
C43 C 0.2984(6) 0.3254(6) 0.4255(4) 0.100(3) Uani 1 1 d . B .
H43A H 0.2572 0.3267 0.4014 0.150 Uiso 1 1 calc R . .
H43B H 0.3301 0.3720 0.4245 0.150 Uiso 1 1 calc R . .
H43C H 0.2728 0.3211 0.4555 0.150 Uiso 1 1 calc R . .
C44 C 0.4143(5) 0.2504(9) 0.4560(3) 0.126(5) Uani 1 1 d . B .
H44A H 0.4456 0.2973 0.4579 0.189 Uiso 1 1 calc R . .
H44B H 0.4502 0.2078 0.4497 0.189 Uiso 1 1 calc R . .
H44C H 0.3870 0.2418 0.4851 0.189 Uiso 1 1 calc R . .
O19 O 0.1780(2) 0.2986(3) 0.12159(15) 0.0494(11) Uani 1 1 d . . .
O20 O 0.2860(2) 0.2625(3) 0.08227(16) 0.0512(11) Uani 1 1 d . . .
C45 C 0.2120(3) 0.2700(4) 0.0873(2) 0.0459(16) Uani 1 1 d . B .
C46 C 0.1557(4) 0.2419(5) 0.0484(3) 0.0581(19) Uani 1 1 d . . .
C47 C 0.2005(6) 0.2197(8) 0.0067(3) 0.129(5) Uani 1 1 d . B .
H47A H 0.2403 0.1811 0.0148 0.194 Uiso 1 1 calc R . .
H47B H 0.2276 0.2642 -0.0058 0.194 Uiso 1 1 calc R . .
H47C H 0.1631 0.1992 -0.0162 0.194 Uiso 1 1 calc R . .
C48 C 0.1085(6) 0.1751(6) 0.0665(4) 0.112(4) Uani 1 1 d . B .
H48A H 0.1452 0.1332 0.0734 0.167 Uiso 1 1 calc R . .
H48B H 0.0694 0.1589 0.0433 0.167 Uiso 1 1 calc R . .
H48C H 0.0806 0.1901 0.0944 0.167 Uiso 1 1 calc R . .
C49 C 0.0939(6) 0.3039(7) 0.0384(4) 0.120(4) Uani 1 1 d . B .
H49A H 0.1209 0.3485 0.0260 0.179 Uiso 1 1 calc R . .
H49B H 0.0667 0.3176 0.0668 0.179 Uiso 1 1 calc R . .
H49C H 0.0545 0.2852 0.0161 0.179 Uiso 1 1 calc R . .
O21 O 0.1473(2) 0.2911(3) 0.21310(16) 0.0493(11) Uani 1 1 d . . .
O22 O 0.2269(2) 0.2471(3) 0.27050(16) 0.0516(12) Uani 1 1 d . . .
C50 C 0.1603(3) 0.2560(4) 0.2509(3) 0.0492(17) Uani 1 1 d . B .
C51 C 0.0868(3) 0.2227(4) 0.2751(2) 0.0558(18) Uani 1 1 d D . .
C52A C 0.1081(8) 0.1460(8) 0.2965(6) 0.072(4) Uiso 0.58 1 d PD B 1
H52A H 0.1191 0.1093 0.2722 0.108 Uiso 0.58 1 calc PR B 1
H52B H 0.0632 0.1280 0.3149 0.108 Uiso 0.58 1 calc PR B 1
H52C H 0.1557 0.1515 0.3161 0.108 Uiso 0.58 1 calc PR B 1
C53A C 0.0143(8) 0.2158(10) 0.2449(5) 0.074(4) Uiso 0.58 1 d PD B 1
H53A H 0.0245 0.1786 0.2208 0.111 Uiso 0.58 1 calc PR B 1
H53B H 0.0022 0.2651 0.2310 0.111 Uiso 0.58 1 calc PR B 1
H53C H -0.0314 0.1993 0.2632 0.111 Uiso 0.58 1 calc PR B 1
C54A C 0.0675(8) 0.2780(8) 0.3147(5) 0.065(3) Uiso 0.58 1 d PD B 1
H54A H 0.0525 0.3274 0.3020 0.098 Uiso 0.58 1 calc PR B 1
H54B H 0.1149 0.2837 0.3345 0.098 Uiso 0.58 1 calc PR B 1
H54C H 0.0231 0.2579 0.3327 0.098 Uiso 0.58 1 calc PR B 1
C52B C 0.1112(13) 0.1746(13) 0.3160(7) 0.081(6) Uiso 0.42 1 d PD B 2
H52D H 0.1293 0.1249 0.3054 0.121 Uiso 0.42 1 calc PR B 2
H52E H 0.0653 0.1682 0.3363 0.121 Uiso 0.42 1 calc PR B 2
H52F H 0.1548 0.1997 0.3328 0.121 Uiso 0.42 1 calc PR B 2
C53B C 0.0382(13) 0.1795(14) 0.2390(7) 0.089(7) Uiso 0.42 1 d PD B 2
H53D H 0.0740 0.1471 0.2213 0.134 Uiso 0.42 1 calc PR B 2
H53E H 0.0115 0.2156 0.2184 0.134 Uiso 0.42 1 calc PR B 2
H53F H -0.0021 0.1482 0.2541 0.134 Uiso 0.42 1 calc PR B 2
C54B C 0.0329(14) 0.2895(12) 0.2868(10) 0.108(8) Uiso 0.42 1 d PD B 2
H54D H -0.0012 0.3016 0.2603 0.161 Uiso 0.42 1 calc PR B 2
H54E H 0.0661 0.3335 0.2946 0.161 Uiso 0.42 1 calc PR B 2
H54F H -0.0006 0.2764 0.3129 0.161 Uiso 0.42 1 calc PR B 2
O23 O 0.4140(3) 0.1664(3) 0.13066(18) 0.0577(13) Uani 1 1 d . . .
O24 O 0.3170(4) 0.1015(4) 0.1691(2) 0.093(2) Uani 1 1 d . . .
C55 C 0.3707(5) 0.1086(5) 0.1361(3) 0.069(2) Uani 1 1 d . B .
C56 C 0.3813(5) 0.0400(5) 0.1049(3) 0.083(3) Uani 1 1 d D . .
C57A C 0.4687(8) 0.0377(11) 0.0880(7) 0.100(5) Uiso 0.58 1 d PD B 1
H57A H 0.4827 0.0868 0.0746 0.150 Uiso 0.58 1 calc PR B 1
H57B H 0.4741 -0.0020 0.0648 0.150 Uiso 0.58 1 calc PR B 1
H57C H 0.5048 0.0269 0.1139 0.150 Uiso 0.58 1 calc PR B 1
C58A C 0.3347(18) 0.060(2) 0.0611(9) 0.199(13) Uiso 0.58 1 d PD B 1
H58A H 0.3511 0.1105 0.0506 0.299 Uiso 0.58 1 calc PR B 1
H58B H 0.2772 0.0605 0.0675 0.299 Uiso 0.58 1 calc PR B 1
H58C H 0.3460 0.0227 0.0374 0.299 Uiso 0.58 1 calc PR B 1
C59A C 0.3637(13) -0.0380(9) 0.1250(7) 0.114(6) Uiso 0.58 1 d PD B 1
H59A H 0.3863 -0.0411 0.1561 0.170 Uiso 0.58 1 calc PR B 1
H59B H 0.3879 -0.0770 0.1058 0.170 Uiso 0.58 1 calc PR B 1
H59C H 0.3057 -0.0457 0.1261 0.170 Uiso 0.58 1 calc PR B 1
C57B C 0.4280(14) 0.0541(15) 0.0615(7) 0.094(7) Uiso 0.42 1 d PD B 2
H57D H 0.4314 0.1087 0.0559 0.140 Uiso 0.42 1 calc PR B 2
H57E H 0.4008 0.0295 0.0356 0.140 Uiso 0.42 1 calc PR B 2
H57F H 0.4821 0.0332 0.0650 0.140 Uiso 0.42 1 calc PR B 2
C58B C 0.2983(13) 0.0101(19) 0.0914(12) 0.134(11) Uiso 0.42 1 d PD B 2
H58D H 0.2726 0.0455 0.0700 0.202 Uiso 0.42 1 calc PR B 2
H58E H 0.2654 0.0050 0.1188 0.202 Uiso 0.42 1 calc PR B 2
H58F H 0.3037 -0.0394 0.0766 0.202 Uiso 0.42 1 calc PR B 2
C59B C 0.423(2) -0.019(2) 0.1365(12) 0.166(14) Uiso 0.42 1 d PD B 2
H59D H 0.4775 -0.0013 0.1439 0.249 Uiso 0.42 1 calc PR B 2
H59E H 0.4258 -0.0676 0.1208 0.249 Uiso 0.42 1 calc PR B 2
H59F H 0.3927 -0.0242 0.1648 0.249 Uiso 0.42 1 calc PR B 2
O25 O 0.5783(3) 0.1743(3) 0.20911(18) 0.0607(13) Uani 1 1 d . . .
O26 O 0.5303(3) 0.1128(3) 0.2691(2) 0.0849(19) Uani 1 1 d . . .
C60 C 0.5727(4) 0.1159(5) 0.2344(3) 0.064(2) Uani 1 1 d D B .
C61A C 0.6191(8) 0.0445(7) 0.2232(5) 0.069(5) Uiso 0.62 1 d PD B 1
C62A C 0.6777(9) 0.0581(10) 0.1839(6) 0.084(5) Uiso 0.62 1 d PD B 1
H62A H 0.6475 0.0688 0.1556 0.126 Uiso 0.62 1 calc PR B 1
H62B H 0.7107 0.0129 0.1795 0.126 Uiso 0.62 1 calc PR B 1
H62C H 0.7121 0.1014 0.1913 0.126 Uiso 0.62 1 calc PR B 1
C63A C 0.5613(10) -0.0223(10) 0.2203(7) 0.106(5) Uiso 0.62 1 d PD B 1
H63A H 0.5238 -0.0146 0.1948 0.158 Uiso 0.62 1 calc PR B 1
H63B H 0.5315 -0.0261 0.2490 0.158 Uiso 0.62 1 calc PR B 1
H63C H 0.5916 -0.0691 0.2155 0.158 Uiso 0.62 1 calc PR B 1
C64A C 0.6803(11) 0.0305(13) 0.2625(6) 0.123(7) Uiso 0.62 1 d PD B 1
H64A H 0.7166 0.0739 0.2650 0.185 Uiso 0.62 1 calc PR B 1
H64B H 0.7112 -0.0153 0.2560 0.185 Uiso 0.62 1 calc PR B 1
H64C H 0.6517 0.0241 0.2914 0.185 Uiso 0.62 1 calc PR B 1
C61B C 0.6354(12) 0.0551(11) 0.2239(7) 0.077(10) Uiso 0.38 1 d PD B 2
C62B C 0.6454(15) 0.0498(15) 0.1706(7) 0.078(7) Uiso 0.38 1 d PD B 2
H62D H 0.6725 0.0953 0.1595 0.117 Uiso 0.38 1 calc PR B 2
H62E H 0.5926 0.0456 0.1559 0.117 Uiso 0.38 1 calc PR B 2
H62F H 0.6775 0.0050 0.1631 0.117 Uiso 0.38 1 calc PR B 2
C63B C 0.606(2) -0.0208(17) 0.2441(11) 0.152(14) Uiso 0.38 1 d PD B 2
H63D H 0.5559 -0.0355 0.2291 0.228 Uiso 0.38 1 calc PR B 2
H63E H 0.5978 -0.0151 0.2770 0.228 Uiso 0.38 1 calc PR B 2
H63F H 0.6467 -0.0600 0.2388 0.228 Uiso 0.38 1 calc PR B 2
C64B C 0.7141(18) 0.081(2) 0.2473(10) 0.147(13) Uiso 0.38 1 d PD B 2
H64D H 0.7321 0.1286 0.2332 0.221 Uiso 0.38 1 calc PR B 2
H64E H 0.7553 0.0423 0.2435 0.221 Uiso 0.38 1 calc PR B 2
H64F H 0.7049 0.0897 0.2800 0.221 Uiso 0.38 1 calc PR B 2
O27 O 0.3779(3) 0.1590(3) 0.24908(18) 0.0524(11) Uani 1 1 d D . .
H271 H 0.357(4) 0.138(4) 0.2228(18) 0.079 Uiso 1 1 d D . .
H272 H 0.426(3) 0.135(4) 0.255(2) 0.079 Uiso 1 1 d D . .

loop_
_atom_site_aniso_label
_atom_site_aniso_U_11
_atom_site_aniso_U_22
_atom_site_aniso_U_33
_atom_site_aniso_U_23
_atom_site_aniso_U_13
_atom_site_aniso_U_12
Y1 0.0386(3) 0.0489(4) 0.0435(4) -0.0044(3) 0.0037(2) 0.0021(3)
Y2 0.0384(3) 0.0487(4) 0.0453(4) 0.0083(3) 0.0039(2) 0.0010(3)
Y3 0.0378(3) 0.0430(4) 0.0446(4) 0.0015(3) 0.0039(2) 0.0011(2)
Cr1 0.0409(5) 0.0480(6) 0.0430(6) 0.0042(5) 0.0048(4) 0.0009(4)
Cr2 0.0419(5) 0.0532(7) 0.0438(6) 0.0060(5) 0.0002(4) -0.0036(4)
Cr3 0.0371(4) 0.0456(6) 0.0443(6) -0.0023(5) 0.0024(4) 0.0042(4)
O1 0.040(2) 0.047(3) 0.041(2) 0.002(2) 0.0014(17) 0.0020(19)
O2 0.0372(19) 0.045(3) 0.046(3) 0.002(2) 0.0026(17) 0.0043(18)
O3 0.0349(19) 0.052(3) 0.043(3) 0.008(2) 0.0036(17) 0.0002(18)
O4 0.039(2) 0.044(3) 0.048(3) -0.004(2) 0.0061(18) -0.0023(18)
N1 0.056(3) 0.057(4) 0.038(3) 0.006(3) 0.004(2) 0.001(3)
C1 0.097(6) 0.054(5) 0.055(5) 0.006(4) 0.003(4) -0.024(4)
C2 0.114(6) 0.065(5) 0.041(5) 0.006(4) 0.005(4) -0.027(5)
O5 0.054(2) 0.041(3) 0.042(3) 0.007(2) 0.0010(19) -0.0037(19)
C3 0.072(5) 0.052(5) 0.075(6) 0.021(4) 0.008(4) 0.005(4)
C4 0.061(4) 0.068(5) 0.056(5) 0.022(4) 0.007(3) 0.013(4)
O6 0.048(2) 0.050(3) 0.044(3) 0.006(2) 0.0054(19) 0.0021(19)
C5 0.065(4) 0.070(5) 0.045(4) 0.004(4) 0.017(3) -0.009(4)
C6 0.072(4) 0.062(5) 0.058(5) 0.004(4) 0.011(4) -0.014(4)
C7 0.074(5) 0.083(6) 0.067(6) 0.003(5) 0.019(4) -0.014(4)
C8 0.076(5) 0.085(7) 0.093(7) 0.008(6) 0.025(5) -0.004(5)
N2 0.057(3) 0.072(4) 0.045(4) 0.002(3) -0.004(3) -0.010(3)
C9 0.104(6) 0.075(6) 0.059(5) -0.001(5) 0.013(5) -0.036(5)
C10A 0.075(11) 0.067(12) 0.071(13) 0.001(10) 0.006(10) -0.038(10)
C10B 0.089(12) 0.078(13) 0.043(9) 0.010(9) -0.004(8) -0.021(10)
O7 0.053(2) 0.051(3) 0.047(3) 0.005(2) -0.004(2) -0.008(2)
C11 0.063(4) 0.071(6) 0.090(7) -0.028(5) -0.011(4) 0.007(4)
C12 0.075(5) 0.057(5) 0.089(7) -0.024(5) -0.026(4) 0.018(4)
O8 0.051(2) 0.047(3) 0.050(3) -0.007(2) 0.001(2) 0.0000(19)
C13 0.081(5) 0.083(6) 0.052(5) 0.004(5) -0.009(4) -0.004(4)
C14 0.112(7) 0.084(7) 0.065(6) -0.008(5) -0.017(5) -0.020(5)
C15 0.211(15) 0.128(11) 0.079(8) 0.001(8) -0.052(9) -0.028(11)
C16 0.25(2) 0.24(2) 0.22(2) 0.038(19) -0.166(19) -0.060(19)
N3 0.036(2) 0.057(4) 0.045(3) -0.005(3) 0.002(2) 0.003(2)
C17 0.050(3) 0.057(4) 0.049(4) -0.006(4) 0.004(3) 0.015(3)
C18 0.059(4) 0.051(4) 0.057(5) -0.011(4) 0.000(3) 0.016(3)
O9 0.048(2) 0.041(2) 0.047(3) -0.004(2) 0.0013(19) 0.0082(18)
C19 0.047(3) 0.052(4) 0.067(5) 0.003(4) 0.006(3) 0.000(3)
C20 0.051(3) 0.045(4) 0.062(5) -0.001(4) 0.008(3) 0.002(3)
O10 0.043(2) 0.044(3) 0.048(3) -0.005(2) 0.0025(18) 0.0075(18)
C21 0.042(3) 0.062(5) 0.056(5) -0.003(4) -0.004(3) 0.004(3)
C22 0.054(4) 0.059(5) 0.060(5) 0.001(4) -0.007(3) 0.012(3)
C23 0.066(4) 0.067(5) 0.088(7) 0.001(5) -0.010(4) 0.025(4)
C24 0.082(6) 0.102(8) 0.105(8) 0.005(6) -0.026(5) 0.045(5)
O11 0.045(2) 0.067(3) 0.051(3) 0.010(3) 0.005(2) 0.001(2)
O12 0.041(2) 0.074(3) 0.054(3) 0.016(3) 0.014(2) 0.010(2)
C25 0.041(3) 0.054(4) 0.059(5) 0.007(4) 0.006(3) 0.002(3)
C26 0.042(3) 0.083(6) 0.072(5) 0.023(5) 0.014(3) 0.006(3)
O13 0.046(2) 0.061(3) 0.049(3) -0.005(2) 0.005(2) 0.000(2)
O14 0.048(2) 0.078(4) 0.045(3) -0.014(3) 0.005(2) 0.001(2)
C30 0.053(4) 0.061(5) 0.038(4) -0.002(3) 0.008(3) 0.011(3)
C31 0.060(4) 0.095(7) 0.049(5) -0.014(5) 0.011(3) -0.004(4)
O15 0.047(2) 0.070(3) 0.052(3) 0.014(3) 0.003(2) -0.004(2)
O16 0.044(2) 0.081(4) 0.053(3) 0.019(3) 0.001(2) 0.011(2)
C35 0.050(4) 0.071(5) 0.049(5) 0.021(4) -0.005(3) -0.007(3)
C36 0.043(3) 0.085(6) 0.075(6) 0.018(5) -0.005(3) 0.002(4)
O17 0.045(2) 0.062(3) 0.049(3) 0.004(2) 0.0022(19) -0.005(2)
O18 0.054(2) 0.064(3) 0.044(3) 0.006(3) 0.003(2) -0.008(2)
C40 0.045(3) 0.060(5) 0.048(4) 0.006(4) 0.006(3) 0.000(3)
C41 0.047(3) 0.066(5) 0.053(4) 0.009(4) 0.012(3) 0.000(3)
C42 0.107(7) 0.101(8) 0.076(6) 0.014(6) 0.035(5) -0.035(6)
C43 0.120(7) 0.089(7) 0.092(8) 0.001(6) 0.051(6) 0.013(6)
C44 0.077(6) 0.252(16) 0.051(6) 0.045(8) 0.003(4) -0.015(7)
O19 0.043(2) 0.058(3) 0.048(3) -0.005(2) 0.0034(19) 0.003(2)
O20 0.041(2) 0.061(3) 0.051(3) -0.012(2) 0.0010(19) -0.001(2)
C45 0.039(3) 0.043(4) 0.055(4) 0.002(3) -0.008(3) -0.006(3)
C46 0.054(4) 0.070(5) 0.050(4) -0.008(4) -0.003(3) -0.011(3)
C47 0.089(6) 0.235(16) 0.065(6) -0.063(8) 0.009(5) -0.040(8)
C48 0.124(8) 0.109(9) 0.101(8) -0.015(7) 0.007(6) -0.071(7)
C49 0.113(8) 0.124(10) 0.120(9) 0.006(8) -0.070(7) -0.001(7)
O21 0.041(2) 0.054(3) 0.052(3) 0.002(3) 0.0056(19) 0.0054(19)
O22 0.038(2) 0.063(3) 0.054(3) 0.009(3) 0.0031(19) -0.003(2)
C50 0.038(3) 0.054(4) 0.056(5) -0.005(4) 0.006(3) 0.005(3)
C51 0.042(3) 0.057(5) 0.068(5) 0.005(4) 0.002(3) 0.001(3)
O23 0.053(2) 0.044(3) 0.076(4) -0.005(3) 0.011(2) -0.007(2)
O24 0.132(5) 0.069(4) 0.079(4) -0.025(4) 0.029(4) -0.019(4)
C55 0.066(4) 0.070(6) 0.073(6) -0.014(5) 0.019(4) 0.001(4)
C56 0.106(6) 0.048(5) 0.094(7) -0.008(5) 0.030(5) -0.001(4)
O25 0.064(3) 0.054(3) 0.064(3) 0.014(3) 0.017(2) 0.010(2)
O26 0.080(3) 0.075(4) 0.100(5) 0.037(4) 0.034(3) 0.027(3)
C60 0.057(4) 0.056(5) 0.078(6) 0.013(4) 0.016(4) 0.008(3)
O27 0.054(2) 0.039(3) 0.064(3) 0.000(2) 0.002(2) 0.001(2)

loop_
_atom_type_symbol
_atom_type_description
_atom_type_scat_dispersion_real
_atom_type_scat_dispersion_imag
_atom_type_scat_source
C C 0.0033 0.0016 'International Tables Vol C Tables 4.2.6.8 and 6.1.1.4'
H H 0.0000 0.0000 'International Tables Vol C Tables 4.2.6.8 and 6.1.1.4'
N N 0.0061 0.0033 'International Tables Vol C Tables 4.2.6.8 and 6.1.1.4'
O O 0.0106 0.0060 'International Tables Vol C Tables 4.2.6.8 and 6.1.1.4'
Cr Cr 0.3209 0.6236 'International Tables Vol C Tables 4.2.6.8 and 6.1.1.4'
Y Y -2.7962 3.5667 'International Tables Vol C Tables 4.2.6.8 and 6.1.1.4'

loop_
_geom_angle_atom_site_label_1
_geom_angle_atom_site_label_2
_geom_angle_atom_site_label_3
_geom_angle
O23 Y1 O10 141.38(15)
O23 Y1 O6 138.67(14)
O10 Y1 O6 79.92(14)
O23 Y1 O20 81.95(17)
O10 Y1 O20 74.22(15)
O6 Y1 O20 118.96(16)
O23 Y1 O4 76.13(16)
O10 Y1 O4 69.41(15)
O6 Y1 O4 139.75(15)
O20 Y1 O4 77.56(15)
O23 Y1 O2 74.46(15)
O10 Y1 O2 138.10(15)
O6 Y1 O2 69.46(15)
O20 Y1 O2 145.99(15)
O4 Y1 O2 118.75(15)
O23 Y1 O14 79.26(18)
O10 Y1 O14 121.34(17)
O6 Y1 O14 73.75(16)
O20 Y1 O14 74.61(15)
O4 Y1 O14 144.96(16)
O2 Y1 O14 77.15(15)
O23 Y1 O1 103.30(17)
O10 Y1 O1 80.21(15)
O6 Y1 O1 81.19(15)
O20 Y1 O1 143.12(13)
O4 Y1 O1 68.71(14)
O2 Y1 O1 67.69(14)
O14 Y1 O1 142.22(14)
O25 Y2 O7 141.41(17)
O25 Y2 O5 135.85(17)
O7 Y2 O5 82.70(16)
O25 Y2 O16 80.52(19)
O7 Y2 O16 73.81(17)
O5 Y2 O16 122.71(16)
O25 Y2 O12 78.64(16)
O7 Y2 O12 120.26(16)
O5 Y2 O12 73.53(15)
O16 Y2 O12 74.93(16)
O25 Y2 O3 77.22(16)
O7 Y2 O3 69.04(15)
O5 Y2 O3 140.42(15)
O16 Y2 O3 76.13(14)
O12 Y2 O3 144.80(15)
O25 Y2 O2 72.01(17)
O7 Y2 O2 141.20(15)
O5 Y2 O2 68.87(15)
O16 Y2 O2 144.00(16)
O12 Y2 O2 77.18(15)
O3 Y2 O2 118.28(14)
O25 Y2 O1 102.91(16)
O7 Y2 O1 82.25(15)
O5 Y2 O1 80.65(14)
O16 Y2 O1 142.86(15)
O12 Y2 O1 142.21(15)
O3 Y2 O1 68.88(14)
O2 Y2 O1 67.90(14)
O9 Y3 O8 81.87(15)
O9 Y3 O22 74.84(15)
O8 Y3 O22 122.45(16)
O9 Y3 O18 120.78(16)
O8 Y3 O18 73.70(17)
O22 Y3 O18 74.76(15)
O9 Y3 O27 139.53(17)
O8 Y3 O27 138.60(17)
O22 Y3 O27 80.05(16)
O18 Y3 O27 81.17(18)
O9 Y3 O3 140.35(15)
O8 Y3 O3 68.84(15)
O22 Y3 O3 143.68(15)
O18 Y3 O3 76.72(15)
O27 Y3 O3 73.74(16)
O9 Y3 O4 69.20(15)
O8 Y3 O4 140.80(16)
O22 Y3 O4 75.58(15)
O18 Y3 O4 144.08(16)
O27 Y3 O4 74.14(17)
O3 Y3 O4 119.23(14)
O9 Y3 O1 81.75(14)
O8 Y3 O1 82.13(15)
O22 Y3 O1 142.12(15)
O18 Y3 O1 143.07(14)
O27 Y3 O1 100.38(15)
O3 Y3 O1 68.61(14)
O4 Y3 O1 68.37(14)
O5 Cr1 O2 86.82(18)
O5 Cr1 O6 91.61(18)
O2 Cr1 O6 87.55(17)
O5 Cr1 O13 176.83(17)
O2 Cr1 O13 94.58(19)
O6 Cr1 O13 91.29(18)
O5 Cr1 O11 90.08(19)
O2 Cr1 O11 96.34(18)
O6 Cr1 O11 175.83(19)
O13 Cr1 O11 86.94(19)
O5 Cr1 N1 84.8(2)
O2 Cr1 N1 167.36(19)
O6 Cr1 N1 83.28(19)
O13 Cr1 N1 94.3(2)
O11 Cr1 N1 93.1(2)
O3 Cr2 O7 86.66(19)
O3 Cr2 O8 86.38(18)
O7 Cr2 O8 91.90(19)
O3 Cr2 O15 95.5(2)
O7 Cr2 O15 90.37(18)
O8 Cr2 O15 177.1(2)
O3 Cr2 O17 96.72(19)
O7 Cr2 O17 176.6(2)
O8 Cr2 O17 88.76(18)
O15 Cr2 O17 88.87(18)
O3 Cr2 N2 166.7(2)
O7 Cr2 N2 84.5(2)
O8 Cr2 N2 84.1(2)
O15 Cr2 N2 94.4(2)
O17 Cr2 N2 92.2(2)
O9 Cr3 O4 86.64(18)
O9 Cr3 O10 92.25(18)
O4 Cr3 O10 86.43(17)
O9 Cr3 O19 176.71(16)
O4 Cr3 O19 95.28(19)
O10 Cr3 O19 90.52(18)
O9 Cr3 O21 90.09(19)
O4 Cr3 O21 94.49(18)
O10 Cr3 O21 177.53(19)
O19 Cr3 O21 87.11(19)
O9 Cr3 N3 82.34(19)
O4 Cr3 N3 165.31(19)
O10 Cr3 N3 84.32(18)
O19 Cr3 N3 96.2(2)
O21 Cr3 N3 95.22(19)
Y2 O1 Y3 110.53(17)
Y2 O1 Y1 111.54(16)
Y3 O1 Y1 110.29(16)
Y2 O1 H1 109(4)
Y3 O1 H1 107(4)
Y1 O1 H1 108(4)
Cr1 O2 Y2 99.75(18)
Cr1 O2 Y1 99.76(18)
Y2 O2 Y1 112.27(16)
Cr1 O2 H2 120(4)
Y2 O2 H2 110(5)
Y1 O2 H2 114(4)
Cr2 O3 Y2 100.19(18)
Cr2 O3 Y3 100.22(17)
Y2 O3 Y3 111.45(17)
Cr2 O3 H3 118(5)
Y2 O3 H3 113(4)
Y3 O3 H3 114(4)
Cr3 O4 Y1 100.05(19)
Cr3 O4 Y3 99.51(18)
Y1 O4 Y3 111.91(16)
Cr3 O4 H4 120(4)
Y1 O4 H4 114(4)
Y3 O4 H4 111(5)
C1 N1 C5 112.9(5)
C1 N1 C3 111.7(6)
C5 N1 C3 111.9(6)
C1 N1 Cr1 101.9(4)
C5 N1 Cr1 112.0(4)
C3 N1 Cr1 105.8(4)
N1 C1 C2 111.3(6)
N1 C1 H1A 109.4
C2 C1 H1A 109.4
N1 C1 H1B 109.4
C2 C1 H1B 109.4
H1A C1 H1B 108.0
O5 C2 C1 109.3(7)
O5 C2 H2A 109.8
C1 C2 H2A 109.8
O5 C2 H2B 109.8
C1 C2 H2B 109.8
H2A C2 H2B 108.3
C2 O5 Cr1 114.2(4)
C2 O5 Y2 143.4(4)
Cr1 O5 Y2 102.37(19)
N1 C3 C4 110.9(6)
N1 C3 H3A 109.5
C4 C3 H3A 109.5
N1 C3 H3B 109.5
C4 C3 H3B 109.5
H3A C3 H3B 108.1
O6 C4 C3 109.4(6)
O6 C4 H4A 109.8
C3 C4 H4A 109.8
O6 C4 H4B 109.8
C3 C4 H4B 109.8
H4A C4 H4B 108.2
C4 O6 Cr1 109.2(4)
C4 O6 Y1 135.5(4)
Cr1 O6 Y1 101.25(19)
N1 C5 C6 116.8(6)
N1 C5 H5A 108.1
C6 C5 H5A 108.1
N1 C5 H5B 108.1
C6 C5 H5B 108.1
H5A C5 H5B 107.3
C5 C6 C7 110.8(7)
C5 C6 H6A 109.5
C7 C6 H6A 109.5
C5 C6 H6B 109.5
C7 C6 H6B 109.5
H6A C6 H6B 108.1
C8 C7 C6 113.2(8)
C8 C7 H7A 108.9
C6 C7 H7A 108.9
C8 C7 H7B 108.9
C6 C7 H7B 108.9
H7A C7 H7B 107.8
C7 C8 H8A 109.5
C7 C8 H8B 109.5
H8A C8 H8B 109.5
C7 C8 H8C 109.5
H8A C8 H8C 109.5
H8B C8 H8C 109.5
C9 N2 C11 112.9(7)
C9 N2 C13 110.5(6)
C11 N2 C13 110.3(6)
C9 N2 Cr2 105.5(5)
C11 N2 Cr2 103.5(4)
C13 N2 Cr2 113.9(5)
C10A C9 N2 114.1(9)
N2 C9 C10B 111.1(9)
C10A C9 H9A 108.7
N2 C9 H9A 108.7
C10A C9 H9B 108.7
N2 C9 H9B 108.7
H9A C9 H9B 107.6
N2 C9 H9C 109.4
C10B C9 H9C 109.4
N2 C9 H9D 109.4
C10B C9 H9D 109.4
H9C C9 H9D 108.0
O7 C10A C9 113.0(12)
O7 C10A H10A 109.0
C9 C10A H10A 109.0
O7 C10A H10B 109.0
C9 C10A H10B 109.0
H10A C10A H10B 107.8
O7 C10B C9 108.8(12)
O7 C10B H10C 109.9
C9 C10B H10C 109.9
O7 C10B H10D 109.9
C9 C10B H10D 109.9
H10C C10B H10D 108.3
C10B O7 Cr2 111.9(7)
C10A O7 Cr2 110.3(8)
C10B O7 Y2 140.5(7)
C10A O7 Y2 139.2(8)
Cr2 O7 Y2 102.2(2)
N2 C11 C12 111.3(7)
N2 C11 H11A 109.4
C12 C11 H11A 109.4
N2 C11 H11B 109.4
C12 C11 H11B 109.4
H11A C11 H11B 108.0
O8 C12 C11 110.9(6)
O8 C12 H12A 109.5
C11 C12 H12A 109.5
O8 C12 H12B 109.5
C11 C12 H12B 109.5
H12A C12 H12B 108.0
C12 O8 Cr2 115.2(4)
C12 O8 Y3 142.0(4)
Cr2 O8 Y3 102.63(19)
N2 C13 C14 116.3(8)
N2 C13 H13A 108.2
C14 C13 H13A 108.2
N2 C13 H13B 108.2
C14 C13 H13B 108.2
H13A C13 H13B 107.4
C13 C14 C15 113.4(9)
C13 C14 H14A 108.9
C15 C14 H14A 108.9
C13 C14 H14B 108.9
C15 C14 H14B 108.9
H14A C14 H14B 107.7
C16 C15 C14 111.0(12)
C16 C15 H15A 109.4
C14 C15 H15A 109.4
C16 C15 H15B 109.4
C14 C15 H15B 109.4
H15A C15 H15B 108.0
C15 C16 H16A 109.5
C15 C16 H16B 109.5
H16A C16 H16B 109.5
C15 C16 H16C 109.5
H16A C16 H16C 109.5
H16B C16 H16C 109.5
C17 N3 C21 110.7(5)
C17 N3 C19 112.9(5)
C21 N3 C19 110.5(5)
C17 N3 Cr3 102.6(4)
C21 N3 Cr3 113.8(4)
C19 N3 Cr3 106.1(3)
N3 C17 C18 108.5(5)
N3 C17 H17A 110.0
C18 C17 H17A 110.0
N3 C17 H17B 110.0
C18 C17 H17B 110.0
H17A C17 H17B 108.4
O9 C18 C17 111.0(6)
O9 C18 H18A 109.4
C17 C18 H18A 109.4
O9 C18 H18B 109.4
C17 C18 H18B 109.4
H18A C18 H18B 108.0
C18 O9 Cr3 115.4(4)
C18 O9 Y3 138.9(4)
Cr3 O9 Y3 103.02(18)
N3 C19 C20 111.9(6)
N3 C19 H19A 109.2
C20 C19 H19A 109.2
N3 C19 H19B 109.2
C20 C19 H19B 109.2
H19A C19 H19B 107.9
O10 C20 C19 109.3(5)
O10 C20 H20A 109.8
C19 C20 H20A 109.8
O10 C20 H20B 109.8
C19 C20 H20B 109.8
H20A C20 H20B 108.3
C20 O10 Cr3 109.1(3)
C20 O10 Y1 136.7(3)
Cr3 O10 Y1 101.88(19)
N3 C21 C22 114.7(6)
N3 C21 H21A 108.6
C22 C21 H21A 108.6
N3 C21 H21B 108.6
C22 C21 H21B 108.6
H21A C21 H21B 107.6
C23 C22 C21 111.6(6)
C23 C22 H22A 109.3
C21 C22 H22A 109.3
C23 C22 H22B 109.3
C21 C22 H22B 109.3
H22A C22 H22B 108.0
C22 C23 C24 113.2(8)
C22 C23 H23A 108.9
C24 C23 H23A 108.9
C22 C23 H23B 108.9
C24 C23 H23B 108.9
H23A C23 H23B 107.8
C23 C24 H24A 109.5
C23 C24 H24B 109.5
H24A C24 H24B 109.5
C23 C24 H24C 109.5
H24A C24 H24C 109.5
H24B C24 H24C 109.5
C25 O11 Cr1 125.8(4)
C25 O12 Y2 136.3(4)
O12 C25 O11 125.2(5)
O12 C25 C26 118.5(6)
O11 C25 C26 116.3(6)
C27A C26 C29A 116.2(11)
C28B C26 C27B 114.4(16)
C28B C26 C25 111.2(13)
C27A C26 C25 111.1(9)
C29A C26 C25 112.8(7)
C27B C26 C25 109.8(8)
C28B C26 C29B 111.3(16)
C27B C26 C29B 102.1(14)
C25 C26 C29B 107.5(10)
C27A C26 C28A 107.1(12)
C29A C26 C28A 104.0(9)
C25 C26 C28A 104.6(7)
C26 C27A H27A 109.5
C26 C27A H27B 109.5
H27A C27A H27B 109.5
C26 C27A H27C 109.5
H27A C27A H27C 109.5
H27B C27A H27C 109.5
C26 C28A H28A 109.5
C26 C28A H28B 109.5
H28A C28A H28B 109.5
C26 C28A H28C 109.5
H28A C28A H28C 109.5
H28B C28A H28C 109.5
C26 C29A H29A 109.5
C26 C29A H29B 109.5
H29A C29A H29B 109.5
C26 C29A H29C 109.5
H29A C29A H29C 109.5
H29B C29A H29C 109.5
C26 C27B H27D 109.5
C26 C27B H27E 109.5
H27D C27B H27E 109.5
C26 C27B H27F 109.5
H27D C27B H27F 109.5
H27E C27B H27F 109.5
C26 C28B H28D 109.5
C26 C28B H28E 109.5
H28D C28B H28E 109.5
C26 C28B H28F 109.5
H28D C28B H28F 109.5
H28E C28B H28F 109.5
C26 C29B H29D 109.5
C26 C29B H29E 109.5
H29D C29B H29E 109.5
C26 C29B H29F 109.5
H29D C29B H29F 109.5
H29E C29B H29F 109.5
C30 O13 Cr1 127.1(4)
C30 O14 Y1 135.4(4)
O14 C30 O13 125.0(6)
O14 C30 C31 119.0(6)
O13 C30 C31 116.1(5)
C34A C31 C30 115.5(17)
C32B C31 C30 111.2(13)
C32B C31 C33B 117.7(15)
C30 C31 C33B 109.2(9)
C30 C31 C33A 112.2(9)
C32B C31 C34B 108.3(13)
C30 C31 C34B 107.8(9)
C33B C31 C34B 101.8(11)
C34A C31 C32A 108.3(17)
C30 C31 C32A 103.3(9)
C33A C31 C32A 102.4(12)
C31 C32A H32A 109.5
C31 C32A H32B 109.5
H32A C32A H32B 109.5
C31 C32A H32C 109.5
H32A C32A H32C 109.5
H32B C32A H32C 109.5
C31 C33A H33A 109.5
C31 C33A H33B 109.5
H33A C33A H33B 109.5
C31 C33A H33C 109.5
H33A C33A H33C 109.5
H33B C33A H33C 109.5
C31 C34A H34A 109.5
C31 C34A H34B 109.5
H34A C34A H34B 109.5
C31 C34A H34C 109.5
H34A C34A H34C 109.5
H34B C34A H34C 109.5
C31 C32B H32D 109.5
C31 C32B H32E 109.5
H32D C32B H32E 109.5
C31 C32B H32F 109.5
H32D C32B H32F 109.5
H32E C32B H32F 109.5
C31 C33B H33D 109.5
C31 C33B H33E 109.5
H33D C33B H33E 109.5
C31 C33B H33F 109.5
H33D C33B H33F 109.5
H33E C33B H33F 109.5
C31 C34B H34D 109.5
C31 C34B H34E 109.5
H34D C34B H34E 109.5
C31 C34B H34F 109.5
H34D C34B H34F 109.5
H34E C34B H34F 109.5
C35 O15 Cr2 125.4(4)
C35 O16 Y2 136.7(4)
O16 C35 O15 125.1(6)
O16 C35 C36 118.9(6)
O15 C35 C36 116.0(7)
C39A C36 C37A 119.1(11)
C37B C36 C38B 119.9(14)
C39A C36 C35 113.6(9)
C37B C36 C35 113.0(10)
C37A C36 C35 109.8(7)
C38B C36 C35 106.9(10)
C39A C36 C38A 105.1(11)
C37A C36 C38A 101.2(10)
C35 C36 C38A 106.4(9)
C37B C36 C39B 106.9(14)
C38B C36 C39B 103.1(11)
C35 C36 C39B 105.6(9)
C36 C37A H37A 109.5
C36 C37A H37B 109.5
H37A C37A H37B 109.5
C36 C37A H37C 109.5
H37A C37A H37C 109.5
H37B C37A H37C 109.5
C36 C38A H38A 109.5
C36 C38A H38B 109.5
H38A C38A H38B 109.5
C36 C38A H38C 109.5
H38A C38A H38C 109.5
H38B C38A H38C 109.5
C36 C39A H39A 109.5
C36 C39A H39B 109.5
H39A C39A H39B 109.5
C36 C39A H39C 109.5
H39A C39A H39C 109.5
H39B C39A H39C 109.5
C36 C37B H37D 109.5
C36 C37B H37E 109.5
H37D C37B H37E 109.5
C36 C37B H37F 109.5
H37D C37B H37F 109.5
H37E C37B H37F 109.5
C36 C38B H38D 109.5
C36 C38B H38E 109.5
H38D C38B H38E 109.5
C36 C38B H38F 109.5
H38D C38B H38F 109.5
H38E C38B H38F 109.5
C36 C39B H39D 109.5
C36 C39B H39E 109.5
H39D C39B H39E 109.5
C36 C39B H39F 109.5
H39D C39B H39F 109.5
H39E C39B H39F 109.5
C40 O17 Cr2 125.6(4)
C40 O18 Y3 136.8(4)
O18 C40 O17 123.8(6)
O18 C40 C41 119.5(6)
O17 C40 C41 116.5(6)
C44 C41 C40 111.5(6)
C44 C41 C42 110.6(8)
C40 C41 C42 109.7(7)
C44 C41 C43 111.0(9)
C40 C41 C43 106.2(6)
C42 C41 C43 107.7(7)
C41 C42 H42A 109.5
C41 C42 H42B 109.5
H42A C42 H42B 109.5
C41 C42 H42C 109.5
H42A C42 H42C 109.5
H42B C42 H42C 109.5
C41 C43 H43A 109.5
C41 C43 H43B 109.5
H43A C43 H43B 109.5
C41 C43 H43C 109.5
H43A C43 H43C 109.5
H43B C43 H43C 109.5
C41 C44 H44A 109.5
C41 C44 H44B 109.5
H44A C44 H44B 109.5
C41 C44 H44C 109.5
H44A C44 H44C 109.5
H44B C44 H44C 109.5
C45 O19 Cr3 126.7(4)
C45 O20 Y1 135.1(4)
O20 C45 O19 126.0(6)
O20 C45 C46 118.1(6)
O19 C45 C46 115.9(5)
C47 C46 C48 110.3(9)
C47 C46 C49 112.1(9)
C48 C46 C49 105.7(8)
C47 C46 C45 112.3(6)
C48 C46 C45 107.9(7)
C49 C46 C45 108.2(7)
C46 C47 H47A 109.5
C46 C47 H47B 109.5
H47A C47 H47B 109.5
C46 C47 H47C 109.5
H47A C47 H47C 109.5
H47B C47 H47C 109.5
C46 C48 H48A 109.5
C46 C48 H48B 109.5
H48A C48 H48B 109.5
C46 C48 H48C 109.5
H48A C48 H48C 109.5
H48B C48 H48C 109.5
C46 C49 H49A 109.5
C46 C49 H49B 109.5
H49A C49 H49B 109.5
C46 C49 H49C 109.5
H49A C49 H49C 109.5
H49B C49 H49C 109.5
C50 O21 Cr3 125.0(4)
C50 O22 Y3 135.7(5)
O22 C50 O21 126.4(6)
O22 C50 C51 116.8(6)
O21 C50 C51 116.8(5)
C52B C51 C54B 114.3(15)
C52B C51 C53B 113.6(15)
C54B C51 C53B 103.3(15)
C53A C51 C52A 110.6(10)
C53A C51 C50 113.9(8)
C52B C51 C50 111.4(9)
C54B C51 C50 106.3(11)
C53B C51 C50 107.1(11)
C52A C51 C50 110.0(7)
C53A C51 C54A 108.6(9)
C52A C51 C54A 107.6(10)
C50 C51 C54A 105.9(7)
C51 C52A H52A 109.5
C51 C52A H52B 109.5
H52A C52A H52B 109.5
C51 C52A H52C 109.5
H52A C52A H52C 109.5
H52B C52A H52C 109.5
C51 C53A H53A 109.5
C51 C53A H53B 109.5
H53A C53A H53B 109.5
C51 C53A H53C 109.5
H53A C53A H53C 109.5
H53B C53A H53C 109.5
C51 C54A H54A 109.5
C51 C54A H54B 109.5
H54A C54A H54B 109.5
C51 C54A H54C 109.5
H54A C54A H54C 109.5
H54B C54A H54C 109.5
C51 C52B H52D 109.5
C51 C52B H52E 109.5
H52D C52B H52E 109.5
C51 C52B H52F 109.5
H52D C52B H52F 109.5
H52E C52B H52F 109.5
C51 C53B H53D 109.5
C51 C53B H53E 109.5
H53D C53B H53E 109.5
C51 C53B H53F 109.5
H53D C53B H53F 109.5
H53E C53B H53F 109.5
C51 C54B H54D 109.5
C51 C54B H54E 109.5
H54D C54B H54E 109.5
C51 C54B H54F 109.5
H54D C54B H54F 109.5
H54E C54B H54F 109.5
C55 O23 Y1 139.4(5)
O23 C55 O24 124.0(7)
O23 C55 C56 119.8(6)
O24 C55 C56 116.1(7)
C57B C56 C55 115.6(12)
C59A C56 C55 117.6(11)
C59A C56 C58A 115.7(17)
C55 C56 C58A 104.6(15)
C57B C56 C58B 108.2(18)
C55 C56 C58B 108.5(14)
C59A C56 C57A 106.6(12)
C55 C56 C57A 109.0(10)
C58A C56 C57A 102.3(15)
C57B C56 C59B 112.0(18)
C55 C56 C59B 103.3(17)
C58B C56 C59B 109(2)
C56 C57A H57A 109.5
C56 C57A H57B 109.5
H57A C57A H57B 109.5
C56 C57A H57C 109.5
H57A C57A H57C 109.5
H57B C57A H57C 109.5
C56 C58A H58A 109.5
C56 C58A H58B 109.5
H58A C58A H58B 109.5
C56 C58A H58C 109.5
H58A C58A H58C 109.5
H58B C58A H58C 109.5
C56 C59A H59A 109.5
C56 C59A H59B 109.5
H59A C59A H59B 109.5
C56 C59A H59C 109.5
H59A C59A H59C 109.5
H59B C59A H59C 109.5
C56 C57B H57D 109.5
C56 C57B H57E 109.5
H57D C57B H57E 109.5
C56 C57B H57F 109.5
H57D C57B H57F 109.5
H57E C57B H57F 109.5
C56 C58B H58D 109.5
C56 C58B H58E 109.5
H58D C58B H58E 109.5
C56 C58B H58F 109.5
H58D C58B H58F 109.5
H58E C58B H58F 109.5
C56 C59B H59D 109.5
C56 C59B H59E 109.5
H59D C59B H59E 109.5
C56 C59B H59F 109.5
H59D C59B H59F 109.5
H59E C59B H59F 109.5
C60 O25 Y2 139.5(5)
O26 C60 O25 123.6(7)
O26 C60 C61A 115.9(8)
O25 C60 C61A 120.5(8)
O26 C60 C61B 121.9(10)
O25 C60 C61B 113.5(10)
C60 C61A C63A 109.3(11)
C60 C61A C62A 111.2(11)
C63A C61A C62A 119.2(13)
C60 C61A C64A 107.8(12)
C63A C61A C64A 109.2(14)
C62A C61A C64A 99.1(13)
C61A C62A H62A 109.5
C61A C62A H62B 109.5
H62A C62A H62B 109.5
C61A C62A H62C 109.5
H62A C62A H62C 109.5
H62B C62A H62C 109.5
C61A C63A H63A 109.5
C61A C63A H63B 109.5
H63A C63A H63B 109.5
C61A C63A H63C 109.5
H63A C63A H63C 109.5
H63B C63A H63C 109.5
C61A C64A H64A 109.5
C61A C64A H64B 109.5
H64A C64A H64B 109.5
C61A C64A H64C 109.5
H64A C64A H64C 109.5
H64B C64A H64C 109.5
C60 C61B C63B 108(2)
C60 C61B C64B 106(2)
C63B C61B C64B 111.2(13)
C60 C61B C62B 108.7(16)
C63B C61B C62B 111.2(13)
C64B C61B C62B 110.9(13)
C61B C62B H62D 109.5
C61B C62B H62E 109.5
H62D C62B H62E 109.5
C61B C62B H62F 109.5
H62D C62B H62F 109.5
H62E C62B H62F 109.5
C61B C63B H63D 109.5
C61B C63B H63E 109.5
H63D C63B H63E 109.5
C61B C63B H63F 109.5
H63D C63B H63F 109.5
H63E C63B H63F 109.5
C61B C64B H64D 109.5
C61B C64B H64E 109.5
H64D C64B H64E 109.5
C61B C64B H64F 109.5
H64D C64B H64F 109.5
H64E C64B H64F 109.5
Y3 O27 H271 116(5)
Y3 O27 H272 123(5)
H271 O27 H272 107(5)

loop_
_geom_bond_atom_site_label_1
_geom_bond_atom_site_label_2
_geom_bond_distance
Y1 O23 2.302(5)
Y1 O10 2.316(4)
Y1 O6 2.343(4)
Y1 O20 2.371(4)
Y1 O4 2.375(4)
Y1 O2 2.396(4)
Y1 O14 2.405(4)
Y1 O1 2.411(4)
Y2 O25 2.287(5)
Y2 O7 2.316(5)
Y2 O5 2.326(4)
Y2 O16 2.373(5)
Y2 O12 2.378(4)
Y2 O3 2.388(4)
Y2 O2 2.394(5)
Y2 O1 2.399(4)
Y3 O9 2.301(4)
Y3 O8 2.309(4)
Y3 O22 2.356(4)
Y3 O18 2.358(5)
Y3 O27 2.364(5)
Y3 O3 2.395(4)
Y3 O4 2.398(5)
Y3 O1 2.409(4)
Cr1 O5 1.939(5)
Cr1 O2 1.946(4)
Cr1 O6 1.957(4)
Cr1 O13 1.972(5)
Cr1 O11 1.975(4)
Cr1 N1 2.121(6)
Cr2 O3 1.934(5)
Cr2 O7 1.951(4)
Cr2 O8 1.953(4)
Cr2 O15 1.979(5)
Cr2 O17 1.985(4)
Cr2 N2 2.119(7)
Cr3 O9 1.944(5)
Cr3 O4 1.947(4)
Cr3 O10 1.954(4)
Cr3 O19 1.971(5)
Cr3 O21 1.990(4)
Cr3 N3 2.100(5)
O1 H1 0.99(4)
O2 H2 0.90(4)
O3 H3 0.89(4)
O4 H4 0.87(4)
N1 C1 1.478(10)
N1 C5 1.480(8)
N1 C3 1.494(9)
C1 C2 1.512(10)
C1 H1A 0.9900
C1 H1B 0.9900
C2 O5 1.400(9)
C2 H2A 0.9900
C2 H2B 0.9900
C3 C4 1.497(10)
C3 H3A 0.9900
C3 H3B 0.9900
C4 O6 1.389(8)
C4 H4A 0.9900
C4 H4B 0.9900
C5 C6 1.528(10)
C5 H5A 0.9900
C5 H5B 0.9900
C6 C7 1.529(10)
C6 H6A 0.9900
C6 H6B 0.9900
C7 C8 1.526(12)
C7 H7A 0.9900
C7 H7B 0.9900
C8 H8A 0.9800
C8 H8B 0.9800
C8 H8C 0.9800
N2 C9 1.483(9)
N2 C11 1.484(9)
N2 C13 1.496(9)
C9 C10A 1.46(2)
C9 C10B 1.537(18)
C9 H9A 0.9900
C9 H9B 0.9900
C9 H9C 0.9900
C9 H9D 0.9900
C10A O7 1.405(17)
C10A H10A 0.9900
C10A H10B 0.9900
C10B O7 1.397(19)
C10B H10C 0.9900
C10B H10D 0.9900
C11 C12 1.516(11)
C11 H11A 0.9900
C11 H11B 0.9900
C12 O8 1.402(9)
C12 H12A 0.9900
C12 H12B 0.9900
C13 C14 1.504(12)
C13 H13A 0.9900
C13 H13B 0.9900
C14 C15 1.531(14)
C14 H14A 0.9900
C14 H14B 0.9900
C15 C16 1.53(2)
C15 H15A 0.9900
C15 H15B 0.9900
C16 H16A 0.9800
C16 H16B 0.9800
C16 H16C 0.9800
N3 C17 1.488(8)
N3 C21 1.494(8)
N3 C19 1.507(8)
C17 C18 1.520(9)
C17 H17A 0.9900
C17 H17B 0.9900
C18 O9 1.416(7)
C18 H18A 0.9900
C18 H18B 0.9900
C19 C20 1.516(8)
C19 H19A 0.9900
C19 H19B 0.9900
C20 O10 1.413(8)
C20 H20A 0.9900
C20 H20B 0.9900
C21 C22 1.542(10)
C21 H21A 0.9900
C21 H21B 0.9900
C22 C23 1.505(10)
C22 H22A 0.9900
C22 H22B 0.9900
C23 C24 1.519(11)
C23 H23A 0.9900
C23 H23B 0.9900
C24 H24A 0.9800
C24 H24B 0.9800
C24 H24C 0.9800
O11 C25 1.289(8)
O12 C25 1.237(8)
C25 C26 1.526(8)
C26 C28B 1.495(15)
C26 C27A 1.512(13)
C26 C29A 1.518(12)
C26 C27B 1.524(12)
C26 C29B 1.544(14)
C26 C28A 1.583(12)
C27A H27A 0.9800
C27A H27B 0.9800
C27A H27C 0.9800
C28A H28A 0.9800
C28A H28B 0.9800
C28A H28C 0.9800
C29A H29A 0.9800
C29A H29B 0.9800
C29A H29C 0.9800
C27B H27D 0.9800
C27B H27E 0.9800
C27B H27F 0.9800
C28B H28D 0.9800
C28B H28E 0.9800
C28B H28F 0.9800
C29B H29D 0.9800
C29B H29E 0.9800
C29B H29F 0.9800
O13 C30 1.285(8)
O14 C30 1.252(7)
C30 C31 1.519(10)
C31 C34A 1.511(15)
C31 C32B 1.512(14)
C31 C33B 1.527(13)
C31 C33A 1.540(13)
C31 C34B 1.558(12)
C31 C32A 1.561(13)
C32A H32A 0.9800
C32A H32B 0.9800
C32A H32C 0.9800
C33A H33A 0.9800
C33A H33B 0.9800
C33A H33C 0.9800
C34A H34A 0.9800
C34A H34B 0.9800
C34A H34C 0.9800
C32B H32D 0.9800
C32B H32E 0.9800
C32B H32F 0.9800
C33B H33D 0.9800
C33B H33E 0.9800
C33B H33F 0.9800
C34B H34D 0.9800
C34B H34E 0.9800
C34B H34F 0.9800
O15 C35 1.285(8)
O16 C35 1.237(9)
C35 C36 1.545(10)
C36 C39A 1.463(12)
C36 C37B 1.485(14)
C36 C37A 1.486(11)
C36 C38B 1.491(13)
C36 C38A 1.581(13)
C36 C39B 1.589(13)
C37A H37A 0.9800
C37A H37B 0.9800
C37A H37C 0.9800
C38A H38A 0.9800
C38A H38B 0.9800
C38A H38C 0.9800
C39A H39A 0.9800
C39A H39B 0.9800
C39A H39C 0.9800
C37B H37D 0.9800
C37B H37E 0.9800
C37B H37F 0.9800
C38B H38D 0.9800
C38B H38E 0.9800
C38B H38F 0.9800
C39B H39D 0.9800
C39B H39E 0.9800
C39B H39F 0.9800
O17 C40 1.306(7)
O18 C40 1.250(8)
C40 C41 1.514(9)
C41 C44 1.503(12)
C41 C42 1.515(11)
C41 C43 1.535(11)
C42 H42A 0.9800
C42 H42B 0.9800
C42 H42C 0.9800
C43 H43A 0.9800
C43 H43B 0.9800
C43 H43C 0.9800
C44 H44A 0.9800
C44 H44B 0.9800
C44 H44C 0.9800
O19 C45 1.261(8)
O20 C45 1.254(7)
C45 C46 1.549(9)
C46 C47 1.487(11)
C46 C48 1.516(11)
C46 C49 1.532(13)
C47 H47A 0.9800
C47 H47B 0.9800
C47 H47C 0.9800
C48 H48A 0.9800
C48 H48B 0.9800
C48 H48C 0.9800
C49 H49A 0.9800
C49 H49B 0.9800
C49 H49C 0.9800
O21 C50 1.283(8)
O22 C50 1.255(8)
C50 C51 1.540(9)
C51 C53A 1.496(12)
C51 C52B 1.519(14)
C51 C54B 1.524(14)
C51 C53B 1.529(14)
C51 C52A 1.533(12)
C51 C54A 1.550(11)
C52A H52A 0.9800
C52A H52B 0.9800
C52A H52C 0.9800
C53A H53A 0.9800
C53A H53B 0.9800
C53A H53C 0.9800
C54A H54A 0.9800
C54A H54B 0.9800
C54A H54C 0.9800
C52B H52D 0.9800
C52B H52E 0.9800
C52B H52F 0.9800
C53B H53D 0.9800
C53B H53E 0.9800
C53B H53F 0.9800
C54B H54D 0.9800
C54B H54E 0.9800
C54B H54F 0.9800
O23 C55 1.262(9)
O24 C55 1.328(9)
C55 C56 1.527(12)
C56 C57B 1.516(15)
C56 C59A 1.527(14)
C56 C58A 1.532(16)
C56 C58B 1.533(16)
C56 C57A 1.547(13)
C56 C59B 1.550(17)
C57A H57A 0.9800
C57A H57B 0.9800
C57A H57C 0.9800
C58A H58A 0.9800
C58A H58B 0.9800
C58A H58C 0.9800
C59A H59A 0.9800
C59A H59B 0.9800
C59A H59C 0.9800
C57B H57D 0.9800
C57B H57E 0.9800
C57B H57F 0.9800
C58B H58D 0.9800
C58B H58E 0.9800
C58B H58F 0.9800
C59B H59D 0.9800
C59B H59E 0.9800
C59B H59F 0.9800
O25 C60 1.274(9)
O26 C60 1.242(9)
C60 C61A 1.517(13)
C60 C61B 1.533(17)
C61A C63A 1.527(14)
C61A C62A 1.535(13)
C61A C64A 1.549(14)
C62A H62A 0.9800
C62A H62B 0.9800
C62A H62C 0.9800
C63A H63A 0.9800
C63A H63B 0.9800
C63A H63C 0.9800
C64A H64A 0.9800
C64A H64B 0.9800
C64A H64C 0.9800
C61B C63B 1.545(16)
C61B C64B 1.547(16)
C61B C62B 1.571(15)
C62B H62D 0.9800
C62B H62E 0.9800
C62B H62F 0.9800
C63B H63D 0.9800
C63B H63E 0.9800
C63B H63F 0.9800
C64B H64D 0.9800
C64B H64E 0.9800
C64B H64F 0.9800
O27 H271 0.91(4)
O27 H272 0.92(4)

loop_
_geom_hbond_atom_site_label_D
_geom_hbond_atom_site_label_H
_geom_hbond_atom_site_label_A
_geom_hbond_distance_DH
_geom_hbond_distance_HA
_geom_hbond_distance_DA
_geom_hbond_angle_DHA
O3 H3 O26 0.89(4) 2.00(5) 2.787(7) 147(6)
O4 H4 O24 0.87(4) 2.06(5) 2.858(8) 150(6)
O27 H271 O24 0.91(4) 1.82(4) 2.734(8) 177(8)
O27 H272 O26 0.92(4) 1.83(4) 2.730(7) 165(7)
